data_2008997
loop_
_publ_author_name
'Borbulevych, Oleg Ya.'
'Shishkin, Oleg V.'
'Knyazev, Victor N.'

_publ_section_title
;
 A zwitterionic Meisenheimer complex of 2,4,6-trinitrobenzene
;
_journal_issue 10
_journal_name_full 'Acta Crystallographica Section C'
_journal_page_first 1704
_journal_page_last 1706
_journal_paper_doi 10.1107/S0108270199006083
_journal_volume 55
_journal_year 1999
_chemical_formula_sum 'C14 H12 N4 O8'
_chemical_formula_weight 364.28
_chemical_name_systematic
;
(4-(N-pyridiniummethyl)-1,3-dioxolane)-2-spiro-1',2',4',6'
-trinitrocyclohexadienide
;
_space_group_IT_number 15
_symmetry_cell_setting monoclinic
_symmetry_space_group_name_Hall '-C 2yc'
_symmetry_space_group_name_H-M 'C 1 2/c 1'
_audit_creation_method SHELXL
_cell_angle_alpha 90.00
_cell_angle_beta 98.51(2)
_cell_angle_gamma 90.00
_cell_formula_units_Z 8
_cell_length_a 13.336(3)
_cell_length_b 13.837(3)
_cell_length_c 16.059(4)
_cell_measurement_reflns_used 24
_cell_measurement_temperature 193(2)
_cell_measurement_theta_max 11
_cell_measurement_theta_min 10
_cell_volume 2930.7(12)
_computing_cell_refinement P3
_computing_data_collection 'P3 (Siemens, 1989)'
_computing_data_reduction 'XDISK (Siemens, 1991)'
_computing_molecular_graphics SHELXTL
_computing_publication_material SHELXTL
_computing_structure_refinement SHELXTL
_computing_structure_solution 'SHELXTL (Sheldrick, 1994)'
_diffrn_ambient_temperature 193(2)
_diffrn_measurement_device 'Syntex P2/PC'
_diffrn_measurement_method '\q/2\q scans'
_diffrn_radiation_monochromator graphite
_diffrn_radiation_source 'fine-focus sealed tube'
_diffrn_radiation_type MoK\a
_diffrn_radiation_wavelength 0.71073
_diffrn_reflns_av_R_equivalents 0.0406
_diffrn_reflns_av_sigmaI/netI 0.0360
_diffrn_reflns_limit_h_max 18
_diffrn_reflns_limit_h_min 0
_diffrn_reflns_limit_k_max 19
_diffrn_reflns_limit_k_min 0
_diffrn_reflns_limit_l_max 22
_diffrn_reflns_limit_l_min -22
_diffrn_reflns_number 4456
_diffrn_reflns_theta_max 30.06
_diffrn_reflns_theta_min 2.13
_diffrn_standards_decay_% 5
_diffrn_standards_interval_count 98
_diffrn_standards_number 2
_exptl_absorpt_coefficient_mu 0.138
_exptl_absorpt_correction_type none
_exptl_crystal_colour red
_exptl_crystal_density_diffrn 1.651
_exptl_crystal_density_method 'not measured'
_exptl_crystal_description square_prism
_exptl_crystal_F_000 1504
_exptl_crystal_size_max 0.60
_exptl_crystal_size_mid 0.40
_exptl_crystal_size_min 0.40
_refine_diff_density_max 0.421
_refine_diff_density_min -0.246
_refine_ls_extinction_method none
_refine_ls_goodness_of_fit_all 0.991
_refine_ls_goodness_of_fit_ref 1.103
_refine_ls_hydrogen_treatment refall
_refine_ls_matrix_type full
_refine_ls_number_parameters 283
_refine_ls_number_reflns 4212
_refine_ls_number_restraints 0
_refine_ls_restrained_S_all 1.138
_refine_ls_restrained_S_obs 1.103
_refine_ls_R_factor_all 0.0715
_refine_ls_R_factor_gt 0.0442
_refine_ls_shift/esd_mean 0.000
_refine_ls_shift/su_max 0.001
_refine_ls_structure_factor_coef Fsqd
_refine_ls_weighting_details 'w = 1/[\s^2^(Fo^2^)+(0.0871P)^2^] where P=(Fo^2^+2Fc^2^)/3'
_refine_ls_weighting_scheme calc
_refine_ls_wR_factor_all 0.1408
_refine_ls_wR_factor_ref 0.1180
_reflns_number_gt 3202
_reflns_number_total 4289
_reflns_observed_criterion >2sigma(I)
_cod_data_source_file bm1329.cif
_cod_data_source_block katpyr
_cod_depositor_comments
;
The following automatic conversions were performed:
'_symmetry_cell_setting' value 'Monoclinic' changed to 'monoclinic'
according to '/home/saulius/struct/CIF-dictionaries/cif_core.dic'
dictionary named 'cif_core.dic' version 2.4.1 from 2010-06-29.

Automatic conversion script
Id: cif_fix_enum 1527 2010-12-29 10:47:43Z saulius 

The following automatic conversions were performed:

'_symmetry_cell_setting' value 'Monoclinic' changed to 'monoclinic'
according to /home/saulius/struct/CIF-dictionaries/cif_core.dic
dictionary named 'cif_core.dic' version 2.4.1 from 2010-06-29.

Automatic conversion script
Id: cif_fix_values 1715 2011-07-08 13:25:40Z adriana 

The following automatic conversions were performed:

'_refine_ls_weighting_scheme' value 'calc w =
1/[\s^2^(Fo^2^)+(0.0871P)^2^] where P=(Fo^2^+2Fc^2^)/3' was changed
to 'calc'. New tag '_refine_ls_weighting_details' was created. The
value of the new tag was set to 'w = 1/[\s^2^(Fo^2^)+(0.0871P)^2^]
where P=(Fo^2^+2Fc^2^)/3'.

Automatic conversion script
Id: cif_fix_values 3143 2015-03-26 13:38:13Z robertas 
;
_cod_original_cell_volume 2930.8(12)
_cod_original_sg_symbol_H-M 'C 2/c'
_cod_database_code 2008997

loop_
_symmetry_equiv_pos_as_xyz
'x, y, z'
'-x, y, -z+1/2'
'x+1/2, y+1/2, z'
'-x+1/2, y+1/2, -z+1/2'
'-x, -y, -z'
'x, -y, z-1/2'
'-x+1/2, -y+1/2, -z'
'x+1/2, -y+1/2, z-1/2'

loop_
_atom_site_aniso_label
_atom_site_aniso_U_11
_atom_site_aniso_U_22
_atom_site_aniso_U_33
_atom_site_aniso_U_12
_atom_site_aniso_U_13
_atom_site_aniso_U_23
N1 .0288(5) .0162(4) .0285(6) -.0029(4) .0038(4) .0002(4)
N2 .0358(6) .0242(5) .0251(5) .0037(4) .0105(5) -.0023(4)
N3 .0337(6) .0225(5) .0254(5) .0039(4) .0030(5) .0056(4)
N4 .0198(5) .0213(5) .0195(5) -.0004(4) .0058(4) -.0007(4)
O1 .0510(7) .0191(4) .0365(6) -.0018(4) .0107(5) -.0059(4)
O2 .0640(8) .0197(5) .0348(6) -.0045(5) .0099(5) .0074(4)
O3 .0671(8) .0323(5) .0231(5) .0019(5) .0167(5) .0004(4)
O4 .0638(8) .0233(5) .0353(6) .0109(5) .0121(5) -.0066(4)
O5 .0624(8) .0252(5) .0379(6) .0149(5) .0087(5) .0116(4)
O6 .0554(7) .0332(5) .0210(5) .0065(5) .0078(4) .0044(4)
O7 .0165(4) .0240(4) .0205(4) -.0019(3) .0046(3) -.0041(3)
O8 .0169(4) .0308(5) .0226(4) -.0024(3) .0026(3) -.0073(4)
C1 .0174(5) .0185(5) .0186(5) -.0009(4) .0035(4) -.0022(4)
C2 .0197(5) .0144(5) .0247(6) -.0014(4) .0053(4) .0007(4)
C3 .0216(5) .0181(5) .0213(5) -.0005(4) .0065(4) .0023(4)
C4 .0249(6) .0191(5) .0210(5) .0021(4) .0069(4) -.0014(4)
C5 .0243(6) .0164(5) .0263(6) .0033(4) .0039(5) .0008(4)
C6 .0246(6) .0173(5) .0209(5) .0017(4) .0031(4) .0041(4)
C7 .0229(6) .0197(5) .0219(5) -.0006(4) .0058(4) -.0027(4)
C8 .0227(6) .0336(7) .0242(6) -.0052(5) .0043(5) -.0100(5)
C9 .0211(6) .0291(6) .0209(6) -.0029(5) .0034(4) -.0025(5)
C10 .0269(6) .0189(5) .0216(6) .0024(4) .0056(5) .0026(4)
C11 .0300(6) .0208(6) .0260(6) -.0030(5) .0062(5) .0002(5)
C12 .0222(6) .0290(6) .0309(7) -.0050(5) .0014(5) .0008(5)
C13 .0235(6) .0268(6) .0422(8) .0039(5) .0043(5) .0027(6)
C14 .0244(6) .0190(5) .0359(7) .0021(5) .0074(5) -.0006(5)

loop_
_atom_site_label
_atom_site_fract_x
_atom_site_fract_y
_atom_site_fract_z
_atom_site_U_iso_or_equiv
_atom_site_thermal_displace_type
_atom_site_calc_flag
_atom_site_refinement_flags
_atom_site_occupancy
_atom_site_disorder_group
_atom_site_type_symbol
N1 .65859(9) -.04326(8) .79654(7) .0246(2) Uani d . 1 . N
N2 .63312(10) .25567(8) .94478(7) .0277(2) Uani d . 1 . N
N3 .63088(9) .27438(8) .64344(7) .0273(2) Uani d . 1 . N
N4 .90383(8) .10984(7) .58624(6) .0199(2) Uani d . 1 . N
O1 .66936(9) -.08960(7) .73284(7) .0351(3) Uani d . 1 . O
O2 .65380(10) -.08355(7) .86478(7) .0392(3) Uani d . 1 . O
O3 .64233(11) .20693(8) 1.01003(7) .0398(3) Uani d . 1 . O
O4 .62230(10) .34494(8) .94569(7) .0403(3) Uani d . 1 . O
O5 .60741(10) .36071(8) .64762(7) .0417(3) Uani d . 1 . O
O6 .64992(10) .23737(8) .57725(6) .0363(3) Uani d . 1 . O
O7 .75240(6) .09313(6) .68168(5) .0201(2) Uani d . 1 . O
O8 .58140(6) .06782(7) .64374(5) .0235(2) Uani d . 1 . O
C1 .65473(9) .10845(8) .70769(7) .0181(2) Uani d . 1 . C
C2 .65128(9) .06079(8) .79178(7) .0194(2) Uani d . 1 . C
C3 .64514(9) .10760(8) .86514(8) .0200(2) Uani d . 1 . C
H3 .6474(13) .0732(12) .9175(11) .025(4) Uiso d . 1 . H
C4 .63647(10) .20832(8) .86653(8) .0213(2) Uani d . 1 . C
C5 .62954(10) .26121(9) .79190(8) .0223(2) Uani d . 1 . C
H5 .6191(15) .3323(15) .7926(11) .035(5) Uiso d . 1 . H
C6 .63690(10) .21564(8) .71763(8) .0210(2) Uani d . 1 . C
C7 .74369(9) .03063(9) .60992(8) .0212(2) Uani d . 1 . C
H7 .7737(13) -.0350(12) .6277(11) .026(4) Uiso d . 1 . H
C8 .62901(10) .02521(11) .57849(9) .0268(3) Uani d . 1 . C
H8B .6097(14) .0633(14) .5286(12) .034(4) Uiso d . 1 . H
H8A .6049(14) -.0408(14) .5721(11) .029(4) Uiso d . 1 . H
C9 .80387(10) .07333(10) .54507(8) .0236(2) Uani d . 1 . C
H9B .8164(13) .0279(12) .5037(11) .025(4) Uiso d . 1 . H
H9A .7697(15) .1269(14) .5175(12) .034(5) Uiso d . 1 . H
C10 .91369(10) .20475(9) .60480(8) .0223(2) Uani d . 1 . C
H10 .8558(14) .2411(13) .5891(10) .029(4) Uiso d . 1 . H
C11 1.00434(10) .24104(9) .64417(8) .0254(3) Uani d . 1 . C
H11 1.0101(14) .3091(15) .6544(12) .037(5) Uiso d . 1 . H
C12 1.08555(10) .17945(10) .66638(9) .0276(3) Uani d . 1 . C
H12 1.1436(14) .2040(13) .6930(11) .028(4) Uiso d . 1 . H
C13 1.07329(11) .08153(10) .64889(10) .0309(3) Uani d . 1 . C
H13 1.1269(16) .0332(15) .6675(12) .042(5) Uiso d . 1 . H
C14 .98191(10) .04813(9) .60806(9) .0261(3) Uani d . 1 . C
H14 .9687(14) -.0187(13) .5931(11) .034(5) Uiso d . 1 . H

loop_
_atom_type_symbol
_atom_type_description
_atom_type_scat_dispersion_real
_atom_type_scat_dispersion_imag
_atom_type_scat_source
C C 0.0033 0.0016 'International Tables Vol C Tables 4.2.6.8 and 6.1.1.4'
H H 0.0000 0.0000 'International Tables Vol C Tables 4.2.6.8 and 6.1.1.4'
N N 0.0061 0.0033 'International Tables Vol C Tables 4.2.6.8 and 6.1.1.4'
O O 0.0106 0.0060 'International Tables Vol C Tables 4.2.6.8 and 6.1.1.4'

loop_
_geom_angle_atom_site_label_1
_geom_angle_atom_site_label_2
_geom_angle_atom_site_label_3
_geom_angle
_geom_angle_publ_flag
O1 N1 O2 121.81(11) yes
O1 N1 C2 119.30(11) yes
O2 N1 C2 118.90(11) yes
O3 N2 O4 121.92(12) yes
O3 N2 C4 118.99(11) yes
O4 N2 C4 119.08(11) yes
O5 N3 O6 122.02(11) yes
O5 N3 C6 118.99(11) yes
O6 N3 C6 118.99(11) yes
C10 N4 C14 120.76(11) no
C10 N4 C9 118.75(11) yes
C14 N4 C9 120.42(11) yes
C7 O7 C1 110.67(9) yes
C1 O8 C8 111.04(9) yes
O8 C1 O7 106.64(9) no
O8 C1 C2 111.34(10) no
O7 C1 C2 110.09(9) no
O8 C1 C6 111.15(10) no
O7 C1 C6 109.72(9) no
C2 C1 C6 107.91(9) yes
C3 C2 N1 116.23(11) no
C3 C2 C1 125.57(11) yes
N1 C2 C1 118.17(10) no
C2 C3 C4 120.33(11) yes
C5 C4 C3 120.25(11) yes
C5 C4 N2 120.66(11) no
C3 C4 N2 119.08(11) no
C6 C5 C4 120.25(11) yes
C5 C6 N3 117.47(11) no
C5 C6 C1 125.25(11) yes
N3 C6 C1 117.24(10) no
O7 C7 C9 109.11(10) yes
O7 C7 C8 104.57(10) yes
C9 C7 C8 113.12(11) yes
O8 C8 C7 105.48(10) yes
N4 C9 C7 110.86(10) no
N4 C10 C11 120.53(12) no
C10 C11 C12 119.72(12) no
C11 C12 C13 119.01(13) no
C14 C13 C12 119.58(13) no
N4 C14 C13 120.36(12) no

loop_
_geom_bond_atom_site_label_1
_geom_bond_atom_site_label_2
_geom_bond_site_symmetry_1
_geom_bond_site_symmetry_2
_geom_bond_distance
_geom_bond_publ_flag
N1 O1 . . 1.2336(15) yes
N1 O2 . . 1.2395(15) yes
N1 C2 . . 1.444(2) yes
N2 O3 . . 1.237(2) yes
N2 O4 . . 1.244(2) yes
N2 C4 . . 1.424(2) yes
N3 O5 . . 1.239(2) yes
N3 O6 . . 1.240(2) yes
N3 C6 . . 1.435(2) yes
N4 C10 . . 1.349(2) yes
N4 C14 . . 1.352(2) yes
N4 C9 . . 1.486(2) yes
O7 C7 . . 1.4318(14) yes
O7 C1 . . 1.4413(14) yes
O8 C1 . . 1.4247(14) yes
O8 C8 . . 1.430(2) yes
C1 C2 . . 1.510(2) yes
C1 C6 . . 1.514(2) yes
C2 C3 . . 1.357(2) yes
C3 C4 . . 1.399(2) yes
C4 C5 . . 1.396(2) yes
C5 C6 . . 1.365(2) yes
C7 C9 . . 1.525(2) no
C7 C8 . . 1.540(2) yes
C10 C11 . . 1.374(2) no
C11 C12 . . 1.383(2) no
C12 C13 . . 1.389(2) no
C13 C14 . . 1.376(2) no

loop_
_geom_torsion_atom_site_label_1
_geom_torsion_atom_site_label_2
_geom_torsion_atom_site_label_3
_geom_torsion_atom_site_label_4
_geom_torsion
_geom_torsion_publ_flag
C8 O8 C1 O7 1.21(13) yes
C8 O8 C1 C2 -118.91(11) no
C8 O8 C1 C6 120.76(11) no
C7 O7 C1 O8 -9.19(12) yes
C7 O7 C1 C2 111.73(10) no
C7 O7 C1 C6 -129.66(10) no
O1 N1 C2 C3 -176.49(11) no
O2 N1 C2 C3 3.5(2) no
O1 N1 C2 C1 1.4(2) no
O2 N1 C2 C1 -178.55(11) no
O8 C1 C2 C3 -129.22(12) no
O7 C1 C2 C3 112.72(13) no
C6 C1 C2 C3 -7.0(2) yes
O8 C1 C2 N1 53.08(14) no
O7 C1 C2 N1 -64.98(13) no
C6 C1 C2 N1 175.31(10) no
N1 C2 C3 C4 -179.14(11) no
C1 C2 C3 C4 3.1(2) yes
C2 C3 C4 C5 2.8(2) yes
C2 C3 C4 N2 -178.20(12) no
O3 N2 C4 C5 -177.98(13) no
O4 N2 C4 C5 1.1(2) no
O3 N2 C4 C3 3.1(2) no
O4 N2 C4 C3 -177.83(13) no
C3 C4 C5 C6 -3.7(2) yes
N2 C4 C5 C6 177.37(12) no
C4 C5 C6 N3 -178.96(12) no
C4 C5 C6 C1 -1.3(2) yes
O5 N3 C6 C5 -8.5(2) no
O6 N3 C6 C5 171.03(13) no
O5 N3 C6 C1 173.63(12) no
O6 N3 C6 C1 -6.8(2) no
O8 C1 C6 C5 128.42(13) no
O7 C1 C6 C5 -113.89(13) no
C2 C1 C6 C5 6.1(2) yes
O8 C1 C6 N3 -53.93(14) no
O7 C1 C6 N3 63.77(14) no
C2 C1 C6 N3 -176.28(11) no
C1 O7 C7 C9 134.08(10) no
C1 O7 C7 C8 12.78(12) yes
C1 O8 C8 C7 6.44(14) yes
O7 C7 C8 O8 -11.53(13) yes
C9 C7 C8 O8 -130.14(11) no
C10 N4 C9 C7 -96.95(13) no
C14 N4 C9 C7 80.06(14) no
O7 C7 C9 N4 43.49(14) no
C8 C7 C9 N4 159.43(10) no
C14 N4 C10 C11 1.9(2) no
C9 N4 C10 C11 178.87(11) no
N4 C10 C11 C12 -1.2(2) no
C10 C11 C12 C13 -0.5(2) no
C11 C12 C13 C14 1.7(2) no
C10 N4 C14 C13 -0.7(2) no
C9 N4 C14 C13 -177.65(12) no
C12 C13 C14 N4 -1.1(2) no

loop_
_cod_related_entry_id
_cod_related_entry_database
_cod_related_entry_code
1 ChemSpider 22484581
